data_7101856
loop_
_publ_author_name
'Gaunt, Andrew J'
'Reilly, Sean D'
'Hayton, Trevor W'
'Scott, Brian L'
'Neu, Mary P'

_publ_section_title
;
 An entry route into non-aqueous plutonyl coordination chemistry.
;
_journal_issue 16
_journal_name_full 'Chemical communications (Cambridge, England)'
_journal_page_first 1659
_journal_page_last 1661
_journal_paper_doi 10.1039/b618577k
_journal_year 2007
_chemical_formula_sum 'C8 H16 Cl2 O4 Pu'
_chemical_formula_weight 486.12
_chemical_name_systematic
;
?
;
_space_group_IT_number 2
_symmetry_cell_setting triclinic
_symmetry_space_group_name_Hall '-P 1'
_symmetry_space_group_name_H-M 'P -1'
_atom_sites_solution_hydrogens geom
_atom_sites_solution_primary direct
_atom_sites_solution_secondary difmap
_audit_creation_method SHELXL-97
_cell_angle_alpha 78.691(4)
_cell_angle_beta 79.847(4)
_cell_angle_gamma 81.777(3)
_cell_formula_units_Z 2
_cell_length_a 7.063(3)
_cell_length_b 9.720(3)
_cell_length_c 10.189(4)
_cell_measurement_temperature 141(2)
_cell_volume 670.9(5)
_computing_cell_refinement 'SAINT+, v. 7.06 (Bruker AXS, 2001)'
_computing_data_collection 'APEX II, v. 1.08 (Bruker AXS, 2003)'
_computing_data_reduction 'SAINT+, v. 7.06 (Bruker AXS, 2001)'
_computing_molecular_graphics 'SHELXTL, v. 6.10, (Bruker AXS, 2000)'
_computing_publication_material 'SHELXTL, v. 6.10, (Bruker AXS, 2000)'
_computing_structure_refinement 'SHELXL-97 (Sheldrick, 1997)'
_computing_structure_solution 'SHELXS-97 (Sheldrick, 1990)'
_diffrn_ambient_temperature 141(2)
_diffrn_measured_fraction_theta_full 0.997
_diffrn_measured_fraction_theta_max 0.992
_diffrn_measurement_device_type 'Bruker D8 with APEXII CCD'
_diffrn_measurement_method '\w scans'
_diffrn_radiation_monochromator graphite
_diffrn_radiation_source 'fine-focus sealed tube'
_diffrn_radiation_type MoK\a
_diffrn_radiation_wavelength 0.71073
_diffrn_reflns_av_R_equivalents 0.0698
_diffrn_reflns_av_sigmaI/netI 0.0958
_diffrn_reflns_limit_h_max 8
_diffrn_reflns_limit_h_min -8
_diffrn_reflns_limit_k_max 11
_diffrn_reflns_limit_k_min -11
_diffrn_reflns_limit_l_max 12
_diffrn_reflns_limit_l_min -12
_diffrn_reflns_number 6571
_diffrn_reflns_theta_full 25.00
_diffrn_reflns_theta_max 25.35
_diffrn_reflns_theta_min 2.06
_diffrn_standards_decay_% '< 2'
_diffrn_standards_interval_count 0
_diffrn_standards_interval_time 0
_diffrn_standards_number 0
_exptl_absorpt_coefficient_mu 5.303
_exptl_absorpt_correction_T_max 0.73
_exptl_absorpt_correction_T_min 0.23
_exptl_absorpt_correction_type multi-scan
_exptl_absorpt_process_details 'SADABS 2.03 (Sheldrick, 2001)'
_exptl_crystal_colour orange
_exptl_crystal_density_diffrn 2.421
_exptl_crystal_density_method 'not measured'
_exptl_crystal_description block
_exptl_crystal_F_000 448
_exptl_crystal_size_max 0.28
_exptl_crystal_size_mid 0.10
_exptl_crystal_size_min 0.06
_refine_diff_density_max 2.704
_refine_diff_density_min -2.816
_refine_diff_density_rms 0.337
_refine_ls_extinction_method none
_refine_ls_goodness_of_fit_ref 1.093
_refine_ls_hydrogen_treatment noref
_refine_ls_matrix_type full
_refine_ls_number_parameters 136
_refine_ls_number_reflns 2452
_refine_ls_number_restraints 0
_refine_ls_restrained_S_all 1.093
_refine_ls_R_factor_all 0.0820
_refine_ls_R_factor_gt 0.0543
_refine_ls_shift/su_max 0.000
_refine_ls_shift/su_mean 0.000
_refine_ls_structure_factor_coef Fsqd
_refine_ls_weighting_details 'calc w=1/[\s^2^(Fo^2^)+(0.0512P)^2^+0.0000P] where P=(Fo^2^+2Fc^2^)/3'
_refine_ls_weighting_scheme calc
_refine_ls_wR_factor_gt 0.1038
_refine_ls_wR_factor_ref 0.1132
_reflns_number_gt 1873
_reflns_number_total 2452
_reflns_threshold_expression >2sigma(I)
_cod_data_source_file b618577k.txt
_cod_data_source_block apx360a
_cod_database_code 7101856

loop_
_symmetry_equiv_pos_as_xyz
'x, y, z'
'-x, -y, -z'

loop_
_atom_site_label
_atom_site_type_symbol
_atom_site_fract_x
_atom_site_fract_y
_atom_site_fract_z
_atom_site_U_iso_or_equiv
_atom_site_adp_type
_atom_site_occupancy
_atom_site_symmetry_multiplicity
_atom_site_calc_flag
_atom_site_refinement_flags
Pu1 Pu 0.10746(8) 0.86972(6) 0.19092(5) 0.02180(19) Uani 1 1 d .
Cl1 Cl 0.1157(5) 1.1286(4) 0.0110(4) 0.0324(9) Uani 1 1 d .
Cl2 Cl 0.2476(6) 0.7177(4) 0.4049(4) 0.0425(10) Uani 1 1 d .
C1 C 0.232(2) 1.0841(18) 0.3948(16) 0.042(4) Uani 1 1 d .
H1A H 0.2477 1.0081 0.4708 0.050 Uiso 1 1 calc R
H1B H 0.0995 1.1287 0.4068 0.050 Uiso 1 1 calc R
C2 C 0.370(2) 1.1885(19) 0.3851(18) 0.048(5) Uani 1 1 d .
H2A H 0.3005 1.2820 0.3870 0.057 Uiso 1 1 calc R
H2B H 0.4423 1.1637 0.4604 0.057 Uiso 1 1 calc R
C3 C 0.503(3) 1.1861(19) 0.2544(17) 0.050(5) Uani 1 1 d .
H3A H 0.6350 1.1909 0.2653 0.060 Uiso 1 1 calc R
H3B H 0.4644 1.2642 0.1855 0.060 Uiso 1 1 calc R
C4 C 0.481(2) 1.0461(19) 0.2178(19) 0.052(5) Uani 1 1 d .
H4A H 0.5125 1.0488 0.1208 0.062 Uiso 1 1 calc R
H4B H 0.5642 0.9699 0.2632 0.062 Uiso 1 1 calc R
C5 C -0.237(2) 0.6297(18) 0.2851(18) 0.049(5) Uani 1 1 d .
H5A H -0.3248 0.7099 0.2519 0.059 Uiso 1 1 calc R
H5B H -0.2558 0.6155 0.3832 0.059 Uiso 1 1 calc R
C6 C -0.268(3) 0.503(2) 0.2382(19) 0.057(5) Uani 1 1 d .
H6A H -0.3063 0.5265 0.1490 0.069 Uiso 1 1 calc R
H6B H -0.3667 0.4534 0.3005 0.069 Uiso 1 1 calc R
C7 C -0.075(3) 0.414(2) 0.234(2) 0.070(6) Uani 1 1 d .
H7A H -0.0571 0.3611 0.3230 0.085 Uiso 1 1 calc R
H7B H -0.0607 0.3495 0.1708 0.085 Uiso 1 1 calc R
C8 C 0.065(2) 0.5261(18) 0.1863(19) 0.051(5) Uani 1 1 d .
H8A H 0.1819 0.4973 0.2266 0.061 Uiso 1 1 calc R
H8B H 0.0993 0.5405 0.0885 0.061 Uiso 1 1 calc R
O1 O 0.3081(14) 0.8030(11) 0.0918(9) 0.033(2) Uani 1 1 d .
O2 O -0.0935(13) 0.9365(10) 0.2918(10) 0.031(2) Uani 1 1 d .
O3 O 0.2776(13) 1.0292(10) 0.2657(9) 0.029(2) Uani 1 1 d .
O4 O -0.0339(14) 0.6522(11) 0.2283(10) 0.035(3) Uani 1 1 d .

loop_
_atom_site_aniso_label
_atom_site_aniso_U_11
_atom_site_aniso_U_22
_atom_site_aniso_U_33
_atom_site_aniso_U_23
_atom_site_aniso_U_13
_atom_site_aniso_U_12
Pu1 0.0229(3) 0.0272(3) 0.0170(3) -0.0058(2) -0.00272(19) -0.0062(2)
Cl1 0.046(2) 0.027(2) 0.028(2) -0.0015(16) -0.0122(17) -0.0134(17)
Cl2 0.044(2) 0.047(3) 0.037(2) 0.0024(19) -0.0130(19) -0.010(2)
C1 0.036(9) 0.058(12) 0.032(9) -0.019(8) 0.001(8) 0.004(8)
C2 0.034(10) 0.050(12) 0.062(12) -0.014(9) -0.013(9) -0.004(8)
C3 0.057(11) 0.051(12) 0.042(11) -0.016(9) 0.015(9) -0.026(9)
C4 0.037(10) 0.058(13) 0.061(12) -0.017(10) 0.009(9) -0.022(9)
C5 0.039(10) 0.047(11) 0.058(12) -0.022(9) 0.026(9) -0.019(8)
C6 0.063(13) 0.061(13) 0.055(12) -0.021(10) -0.003(10) -0.023(11)
C7 0.099(17) 0.049(13) 0.057(13) -0.015(10) 0.029(12) -0.030(12)
C8 0.049(11) 0.046(11) 0.060(12) -0.023(9) -0.001(9) -0.001(9)
O1 0.034(6) 0.040(7) 0.024(6) -0.006(5) -0.007(5) 0.002(5)
O2 0.032(6) 0.025(6) 0.041(6) -0.009(5) -0.016(5) 0.000(5)
O3 0.027(5) 0.037(6) 0.022(5) 0.000(5) -0.003(4) -0.009(5)
O4 0.035(6) 0.035(6) 0.040(7) -0.021(5) -0.004(5) -0.001(5)

loop_
_atom_type_symbol
_atom_type_description
_atom_type_scat_dispersion_real
_atom_type_scat_dispersion_imag
_atom_type_scat_source
C C 0.0033 0.0016 'International Tables Vol C Tables 4.2.6.8 and 6.1.1.4'
H H 0.0000 0.0000 'International Tables Vol C Tables 4.2.6.8 and 6.1.1.4'
O O 0.0106 0.0060 'International Tables Vol C Tables 4.2.6.8 and 6.1.1.4'
Cl Cl 0.1484 0.1585 'International Tables Vol C Tables 4.2.6.8 and 6.1.1.4'
Pu Pu -9.4100 4.3056 'International Tables Vol C Tables 4.2.6.8 and 6.1.1.4'

loop_
_geom_angle_atom_site_label_1
_geom_angle_atom_site_label_2
_geom_angle_atom_site_label_3
_geom_angle
_geom_angle_site_symmetry_3
O2 Pu1 O1 179.5(5) .
O2 Pu1 O3 85.6(4) .
O1 Pu1 O3 94.1(4) .
O2 Pu1 O4 88.3(4) .
O1 Pu1 O4 91.7(4) .
O3 Pu1 O4 150.8(3) .
O2 Pu1 Cl2 91.5(3) .
O1 Pu1 Cl2 88.1(3) .
O3 Pu1 Cl2 75.7(2) .
O4 Pu1 Cl2 75.9(3) .
O2 Pu1 Cl1 91.1(3) .
O1 Pu1 Cl1 89.1(3) .
O3 Pu1 Cl1 68.6(2) .
O4 Pu1 Cl1 140.2(3) .
Cl2 Pu1 Cl1 143.91(11) .
O2 Pu1 Cl1 90.5(3) 2_575
O1 Pu1 Cl1 89.9(3) 2_575
O3 Pu1 Cl1 138.8(2) 2_575
O4 Pu1 Cl1 69.6(3) 2_575
Cl2 Pu1 Cl1 145.38(12) 2_575
Cl1 Pu1 Cl1 70.55(11) 2_575
Pu1 Cl1 Pu1 109.45(11) 2_575
O3 C1 C2 106.0(12) .
C3 C2 C1 107.0(13) .
C2 C3 C4 103.7(13) .
O3 C4 C3 103.2(13) .
O4 C5 C6 104.6(13) .
C5 C6 C7 104.5(15) .
C8 C7 C6 101.8(15) .
O4 C8 C7 106.3(14) .
C4 O3 C1 105.2(11) .
C4 O3 Pu1 123.4(9) .
C1 O3 Pu1 127.7(8) .
C5 O4 C8 109.1(11) .
C5 O4 Pu1 126.8(8) .
C8 O4 Pu1 123.9(9) .

loop_
_geom_bond_atom_site_label_1
_geom_bond_atom_site_label_2
_geom_bond_distance
_geom_bond_site_symmetry_2
Pu1 O2 1.725(9) .
Pu1 O1 1.714(9) .
Pu1 O3 2.397(9) .
Pu1 O4 2.401(10) .
Pu1 Cl2 2.645(4) .
Pu1 Cl1 2.810(4) .
Pu1 Cl1 2.800(4) 2_575
Cl1 Pu1 2.800(4) 2_575
C1 O3 1.482(16) .
C1 C2 1.48(2) .
C2 C3 1.49(2) .
C3 C4 1.51(2) .
C4 O3 1.458(17) .
C5 O4 1.477(17) .
C5 C6 1.46(2) .
C6 C7 1.50(3) .
C7 C8 1.53(2) .
C8 O4 1.424(18) .
